data_7250072
loop_
_publ_author_name
'Chen, Wei-Hao'
'Chen, Yen-Hsin'
'Thapa, Kedar Bahadur'
'Liu, Shih-Miao'
'Chen, Jhy-Der'

_publ_section_title
;
 Coordination polymers constructed from bis-pyridyl-bis-amides and
 1,4,5,8-naphthalenetetracarboxylic acid: ligand transformation and metal
 ion sensing
;
_journal_issue 5
_journal_name_full CrystEngComm
_journal_page_first 606
_journal_page_last 615
_journal_paper_doi 10.1039/D4CE01119H
_journal_volume 27
_journal_year 2025
_chemical_formula_sum 'C39 H19 N4 O14 Zn'
_chemical_formula_weight 832.95
_space_group_crystal_system triclinic
_space_group_IT_number 2
_space_group_name_Hall '-P 1'
_space_group_name_H-M_alt 'P -1'
_atom_sites_solution_hydrogens mixed
_audit_creation_method SHELXL-2019/1
_audit_update_record
;
2024-11-04 deposited with the CCDC.	2025-01-14 downloaded from the CCDC.
;
_cell_angle_alpha 97.295(9)
_cell_angle_beta 99.972(10)
_cell_angle_gamma 105.313(8)
_cell_formula_units_Z 2
_cell_length_a 10.256(3)
_cell_length_b 12.694(4)
_cell_length_c 13.590(5)
_cell_measurement_reflns_used 5665
_cell_measurement_temperature 293(2)
_cell_measurement_theta_max 24.71
_cell_measurement_theta_min 2.29
_cell_volume 1652.7(9)
_computing_cell_refinement 'Bruker SAINT'
_computing_data_collection 'Bruker APEX2'
_computing_data_reduction 'Bruker SAINT'
_computing_molecular_graphics 'Bruker SHELXTL'
_computing_publication_material 'Bruker SHELXTL'
_computing_structure_refinement 'SHELXL-2019/1 (Sheldrick, 2019)'
_computing_structure_solution 'SHELXS-97 (Sheldrick 2008)'
_diffrn_ambient_temperature 293(2)
_diffrn_measured_fraction_theta_full 0.996
_diffrn_measured_fraction_theta_max 0.996
_diffrn_measurement_device_type 'Bruker APEX-II CCD'
_diffrn_measurement_method '\f and \w scans'
_diffrn_radiation_type MoK\a
_diffrn_radiation_wavelength 0.71073
_diffrn_reflns_av_R_equivalents 0.1137
_diffrn_reflns_av_unetI/netI 0.1108
_diffrn_reflns_Laue_measured_fraction_full 0.996
_diffrn_reflns_Laue_measured_fraction_max 0.996
_diffrn_reflns_limit_h_max 12
_diffrn_reflns_limit_h_min -12
_diffrn_reflns_limit_k_max 14
_diffrn_reflns_limit_k_min -15
_diffrn_reflns_limit_l_max 16
_diffrn_reflns_limit_l_min -16
_diffrn_reflns_number 30296
_diffrn_reflns_point_group_measured_fraction_full 0.996
_diffrn_reflns_point_group_measured_fraction_max 0.996
_diffrn_reflns_theta_full 25.068
_diffrn_reflns_theta_max 25.068
_diffrn_reflns_theta_min 1.547
_exptl_absorpt_coefficient_mu 0.829
_exptl_absorpt_correction_T_max 0.7452
_exptl_absorpt_correction_T_min 0.6289
_exptl_absorpt_correction_type multi-scan
_exptl_absorpt_process_details 'sadabs v2008/1(bruker axs, 2008)'
_exptl_crystal_colour colorless
_exptl_crystal_density_diffrn 1.674
_exptl_crystal_description plate
_exptl_crystal_F_000 846
_exptl_crystal_size_max 0.400
_exptl_crystal_size_mid 0.400
_exptl_crystal_size_min 0.200
_refine_diff_density_max 2.095
_refine_diff_density_min -0.853
_refine_diff_density_rms 0.124
_refine_ls_extinction_method none
_refine_ls_goodness_of_fit_ref 1.048
_refine_ls_hydrogen_treatment constr
_refine_ls_matrix_type full
_refine_ls_number_parameters 508
_refine_ls_number_reflns 5836
_refine_ls_number_restraints 2
_refine_ls_restrained_S_all 1.049
_refine_ls_R_factor_all 0.1468
_refine_ls_R_factor_gt 0.0838
_refine_ls_shift/su_max 0.000
_refine_ls_shift/su_mean 0.000
_refine_ls_structure_factor_coef Fsqd
_refine_ls_weighting_details 'w=1/[\s^2^(Fo^2^)+(0.1042P)^2^+8.3159P] where P=(Fo^2^+2Fc^2^)/3'
_refine_ls_weighting_scheme calc
_refine_ls_wR_factor_gt 0.2025
_refine_ls_wR_factor_ref 0.2372
_reflns_Friedel_coverage 0.000
_reflns_number_gt 3613
_reflns_number_total 5836
_reflns_threshold_expression 'I > 2\s(I)'
_cod_data_source_file d4ce01119h2.cif
_cod_data_source_block 4
_cod_depositor_comments
;
The following automatic conversions were performed:

data item '_exptl_absorpt_correction_type' value 'multi_scan' was
changed to 'multi-scan' in accordance with the
/home/data/users/saulius/crontab/automatic-downloads/current/RSC/lib/dictionaries/cif_core.dic
dictionary named 'cif_core.dic' version 2.4.2 last updated on
2011-04-26.

Automatic conversion script
Id: cif_fix_values 8170 2020-07-09 18:12:32Z antanas 
;
_cod_original_cell_volume 1652.6(9)
_cod_database_code 7250072
_shelx_shelxl_version_number 2019/1
_shelx_space_group_comment
; 
The symmetry employed for this shelxl refinement is uniquely defined 
by the following loop, which should always be used as a source of 
symmetry information in preference to the above space-group names. 
They are only intended as comments. 
;
_shelx_estimated_absorpt_t_min 0.733
_shelx_estimated_absorpt_t_max 0.852

loop_
_space_group_symop_operation_xyz
'x, y, z'
'-x, -y, -z'

loop_
_atom_site_label
_atom_site_type_symbol
_atom_site_fract_x
_atom_site_fract_y
_atom_site_fract_z
_atom_site_U_iso_or_equiv
_atom_site_adp_type
_atom_site_occupancy
_atom_site_site_symmetry_order
_atom_site_calc_flag
_atom_site_refinement_flags_posn
_atom_site_refinement_flags_adp
_atom_site_refinement_flags_occupancy
_atom_site_disorder_assembly
_atom_site_disorder_group
Zn Zn 0.85452(9) 0.93012(8) 0.63483(7) 0.0262(3) Uani 1 1 d . . . . .
O1 O 0.3563(6) 0.6920(5) 0.4232(5) 0.0570(19) Uani 1 1 d . . . . .
O2 O 0.2149(6) 0.7921(5) 0.7105(4) 0.0438(15) Uani 1 1 d . . . . .
O3 O 0.7507(7) 0.8309(5) 1.0699(5) 0.0522(17) Uani 1 1 d . . . . .
O4 O 0.8038(9) 0.5742(6) 0.8294(6) 0.083(3) Uani 1 1 d . . . . .
O5 O 0.7914(5) 0.7783(5) 0.5385(4) 0.0372(14) Uani 1 1 d . . . . .
O6 O 0.7849(5) 0.8486(4) 0.3947(4) 0.0355(13) Uani 1 1 d . . . . .
O7 O 1.0657(5) 0.8129(5) 0.4455(4) 0.0361(14) Uani 1 1 d . . . . .
O8 O 1.0676(5) 0.8995(4) 0.3105(4) 0.0379(14) Uani 1 1 d . . . . .
O9 O 0.4916(6) 0.2726(5) 0.1874(5) 0.0502(17) Uani 1 1 d . . . . .
O10 O 0.6703(6) 0.3123(5) 0.1118(5) 0.0496(16) Uani 1 1 d . . . . .
O11 O 0.8469(7) 0.3550(5) 0.0315(5) 0.064(2) Uani 1 1 d . . . . .
O12 O 1.0434(5) 0.9500(4) 0.6005(4) 0.0338(13) Uani 1 1 d . . . . .
H12B H 1.083401 1.017675 0.600183 0.041 Uiso 1 1 d R U . . .
H12C H 1.038211 0.910775 0.543584 0.041 Uiso 1 1 d R U . . .
N1 N 0.6475(6) 0.9343(5) 0.6248(5) 0.0301(15) Uani 1 1 d . . . . .
N2 N 0.2899(6) 0.7413(5) 0.5691(5) 0.0253(14) Uani 1 1 d . . . . .
N3 N 0.9109(6) 0.8907(5) 0.7772(4) 0.0274(15) Uani 1 1 d . . . . .
N4 N 0.7718(7) 0.7040(5) 0.9454(5) 0.0330(16) Uani 1 1 d . . . . .
C1 C 0.5399(8) 0.8427(7) 0.6025(6) 0.0303(18) Uani 1 1 d . . . . .
H1A H 0.557580 0.774450 0.591951 0.036 Uiso 1 1 calc R U . . .
C2 C 0.4035(8) 0.8430(6) 0.5940(6) 0.0296(18) Uani 1 1 d . . . . .
C3 C 0.3782(8) 0.9458(7) 0.6085(6) 0.037(2) Uani 1 1 d . . . . .
H3A H 0.287849 0.949550 0.602574 0.045 Uiso 1 1 calc R U . . .
C4 C 0.4871(8) 1.0419(7) 0.6318(7) 0.042(2) Uani 1 1 d . . . . .
H4A H 0.472131 1.111201 0.642346 0.051 Uiso 1 1 calc R U . . .
C5 C 0.6187(9) 1.0324(7) 0.6390(7) 0.040(2) Uani 1 1 d . . . . .
H5A H 0.692275 1.097259 0.654498 0.048 Uiso 1 1 calc R U . . .
C6 C 0.2732(8) 0.6696(7) 0.4769(6) 0.0341(19) Uani 1 1 d . . . . .
C7 C 0.1560(7) 0.5673(7) 0.4522(6) 0.0288(18) Uani 1 1 d . . . . .
C8 C 0.1925(7) 0.7266(6) 0.6322(6) 0.0266(17) Uani 1 1 d . . . . .
C9 C 0.1391(8) 0.4879(7) 0.3674(6) 0.038(2) Uani 1 1 d . . . . .
H9A H 0.204011 0.499533 0.326780 0.046 Uiso 1 1 calc R U . . .
C10 C 0.0284(8) 0.3915(7) 0.3410(6) 0.035(2) Uani 1 1 d . . . . .
H10A H 0.020709 0.339372 0.284100 0.042 Uiso 1 1 calc R U . . .
C11 C -0.0706(7) 0.3730(6) 0.3994(5) 0.0256(17) Uani 1 1 d . . . . .
C12 C -0.0568(7) 0.4501(6) 0.4862(6) 0.0259(17) Uani 1 1 d . . . . .
C13 C 1.0421(8) 0.9407(7) 0.8324(6) 0.0336(19) Uani 1 1 d . . . . .
H13A H 1.102931 0.991708 0.805672 0.040 Uiso 1 1 calc R U . . .
C14 C 1.0872(9) 0.9180(7) 0.9266(6) 0.041(2) Uani 1 1 d . . . . .
H14A H 1.176412 0.955671 0.963318 0.049 Uiso 1 1 calc R U . . .
C15 C 1.0021(9) 0.8405(7) 0.9668(6) 0.042(2) Uani 1 1 d . . . . .
H15A H 1.032928 0.823380 1.029603 0.051 Uiso 1 1 calc R U . . .
C16 C 0.8686(8) 0.7882(6) 0.9109(6) 0.0305(18) Uani 1 1 d . . . . .
C17 C 0.8273(8) 0.8163(6) 0.8177(6) 0.0326(19) Uani 1 1 d . . . . .
H17A H 0.736976 0.781824 0.781439 0.039 Uiso 1 1 calc R U . . .
C18 C 0.7139(9) 0.7365(7) 1.0264(6) 0.0328(19) Uani 1 1 d . . . . .
C19 C 0.6035(8) 0.6480(6) 1.0514(5) 0.0260(17) Uani 1 1 d . . . . .
C20 C 0.5448(9) 0.6724(7) 1.1308(6) 0.037(2) Uani 1 1 d . . . . .
H20A H 0.579285 0.741918 1.172610 0.044 Uiso 1 1 calc R U . . .
C21 C 0.5567(7) 0.5402(6) 0.9903(5) 0.0245(16) Uani 1 1 d . . . . .
C22 C 0.6195(8) 0.5131(6) 0.9107(5) 0.0262(17) Uani 1 1 d . . . . .
C23 C 0.5684(9) 0.4079(7) 0.8507(6) 0.040(2) Uani 1 1 d . . . . .
H23A H 0.609324 0.390089 0.797423 0.048 Uiso 1 1 calc R U . . .
C24 C 0.7370(10) 0.5958(7) 0.8902(7) 0.043(2) Uani 1 1 d . . . . .
C25 C 0.7833(7) 0.7719(6) 0.4437(6) 0.0284(18) Uani 1 1 d . . . . .
C26 C 0.7576(7) 0.6560(6) 0.3817(6) 0.0243(17) Uani 1 1 d . . . . .
C27 C 0.8295(7) 0.6328(6) 0.3036(5) 0.0256(17) Uani 1 1 d . . . . .
C28 C 0.7776(7) 0.5258(6) 0.2397(5) 0.0259(17) Uani 1 1 d . . . . .
C29 C 0.8415(8) 0.4974(7) 0.1596(6) 0.0292(18) Uani 1 1 d . . . . .
C30 C 0.7912(9) 0.3852(7) 0.0961(7) 0.041(2) Uani 1 1 d . . . . .
C31 C 0.5996(8) 0.3390(7) 0.1848(6) 0.0319(19) Uani 1 1 d . . . . .
C32 C 0.6592(7) 0.4467(6) 0.2548(6) 0.0259(17) Uani 1 1 d . . . . .
C33 C 0.5960(8) 0.4704(6) 0.3316(6) 0.0334(19) Uani 1 1 d . . . . .
H33A H 0.519565 0.417707 0.341794 0.040 Uiso 1 1 calc R U . . .
C34 C 0.6472(8) 0.5742(7) 0.3947(6) 0.035(2) Uani 1 1 d . . . . .
H34A H 0.604704 0.588728 0.447917 0.042 Uiso 1 1 calc R U . . .
C35 C 0.9527(9) 0.5740(7) 0.1410(6) 0.038(2) Uani 1 1 d . . . . .
H35A H 0.992851 0.556041 0.087309 0.046 Uiso 1 1 calc R U . . .
C36 C 1.0051(8) 0.6787(7) 0.2028(6) 0.0342(19) Uani 1 1 d . . . . .
H36A H 1.080023 0.729701 0.188869 0.041 Uiso 1 1 calc R U . . .
C37 C 0.9504(8) 0.7096(6) 0.2836(6) 0.0274(17) Uani 1 1 d . . . . .
C38 C 1.0316(7) 0.8175(6) 0.3539(6) 0.0257(17) Uani 1 1 d . . . . .
C39 C 0.4972(14) 0.0040(12) 0.0510(9) 0.082(4) Uiso 1 1 d D . . . .
O13 O 0.568(3) 0.1234(19) 0.087(2) 0.346(14) Uiso 1 1 d D . . . .
H13B H 0.600367 0.151461 0.039828 0.415 Uiso 1 1 d R U . . .
O14 O 0.429(4) -0.079(2) 0.090(3) 0.45(2) Uiso 1 1 d D . . . .

loop_
_atom_site_aniso_label
_atom_site_aniso_U_11
_atom_site_aniso_U_22
_atom_site_aniso_U_33
_atom_site_aniso_U_23
_atom_site_aniso_U_13
_atom_site_aniso_U_12
Zn 0.0215(5) 0.0289(5) 0.0272(5) 0.0082(4) 0.0091(3) 0.0020(4)
O1 0.048(4) 0.051(4) 0.059(4) -0.007(3) 0.037(3) -0.014(3)
O2 0.037(3) 0.041(4) 0.043(4) -0.006(3) 0.012(3) -0.002(3)
O3 0.065(4) 0.033(4) 0.052(4) -0.001(3) 0.032(3) -0.005(3)
O4 0.105(6) 0.053(5) 0.089(6) -0.010(4) 0.083(5) -0.011(4)
O5 0.033(3) 0.039(4) 0.036(3) 0.001(3) 0.018(3) 0.000(3)
O6 0.030(3) 0.023(3) 0.055(4) 0.011(3) 0.015(3) 0.006(2)
O7 0.030(3) 0.037(3) 0.037(3) 0.003(3) 0.004(2) 0.008(3)
O8 0.030(3) 0.029(3) 0.053(4) 0.009(3) 0.017(3) 0.000(3)
O9 0.048(4) 0.032(4) 0.062(4) -0.002(3) 0.023(3) -0.003(3)
O10 0.048(4) 0.045(4) 0.048(4) -0.001(3) 0.012(3) 0.003(3)
O11 0.075(5) 0.048(4) 0.060(4) -0.014(3) 0.041(4) -0.004(4)
O12 0.025(3) 0.031(3) 0.042(3) 0.004(3) 0.015(2) -0.001(2)
N1 0.024(4) 0.028(4) 0.035(4) -0.001(3) 0.010(3) 0.002(3)
N2 0.018(3) 0.025(4) 0.031(3) 0.005(3) 0.006(3) 0.003(3)
N3 0.031(4) 0.027(4) 0.025(3) 0.010(3) 0.009(3) 0.005(3)
N4 0.037(4) 0.031(4) 0.033(4) 0.015(3) 0.016(3) 0.005(3)
C1 0.028(4) 0.032(5) 0.033(4) 0.009(4) 0.010(3) 0.008(4)
C2 0.025(4) 0.031(5) 0.034(4) 0.005(4) 0.008(3) 0.009(4)
C3 0.027(5) 0.045(6) 0.044(5) 0.012(4) 0.008(4) 0.016(4)
C4 0.027(5) 0.032(5) 0.065(6) 0.000(4) 0.006(4) 0.009(4)
C5 0.030(5) 0.035(5) 0.048(5) -0.001(4) 0.008(4) 0.002(4)
C6 0.024(4) 0.042(5) 0.036(5) 0.010(4) 0.013(4) 0.003(4)
C7 0.018(4) 0.039(5) 0.029(4) 0.009(4) 0.010(3) 0.004(4)
C8 0.024(4) 0.026(4) 0.031(4) 0.008(4) 0.007(3) 0.007(3)
C9 0.027(5) 0.049(6) 0.037(5) 0.002(4) 0.022(4) 0.003(4)
C10 0.034(5) 0.035(5) 0.033(4) 0.001(4) 0.013(4) 0.003(4)
C11 0.025(4) 0.029(4) 0.023(4) 0.008(3) 0.006(3) 0.006(3)
C12 0.023(4) 0.027(4) 0.030(4) 0.007(3) 0.007(3) 0.008(3)
C13 0.027(4) 0.034(5) 0.034(4) 0.009(4) 0.007(4) -0.002(4)
C14 0.029(5) 0.042(5) 0.041(5) 0.010(4) 0.005(4) -0.005(4)
C15 0.051(6) 0.044(6) 0.029(4) 0.008(4) 0.009(4) 0.008(5)
C16 0.034(5) 0.029(5) 0.027(4) 0.009(3) 0.013(3) 0.001(4)
C17 0.031(5) 0.031(5) 0.034(4) 0.007(4) 0.014(4) 0.001(4)
C18 0.042(5) 0.021(5) 0.034(4) 0.007(4) 0.015(4) 0.002(4)
C19 0.034(4) 0.021(4) 0.019(4) 0.003(3) 0.005(3) 0.003(3)
C20 0.050(5) 0.029(5) 0.029(4) -0.001(4) 0.018(4) 0.004(4)
C21 0.027(4) 0.025(4) 0.025(4) 0.010(3) 0.009(3) 0.009(3)
C22 0.035(4) 0.025(4) 0.022(4) 0.004(3) 0.018(3) 0.007(4)
C23 0.058(6) 0.033(5) 0.031(4) -0.002(4) 0.030(4) 0.006(4)
C24 0.054(6) 0.031(5) 0.041(5) 0.003(4) 0.025(4) -0.002(4)
C25 0.018(4) 0.025(5) 0.043(5) 0.007(4) 0.017(3) 0.000(3)
C26 0.024(4) 0.017(4) 0.034(4) 0.004(3) 0.012(3) 0.006(3)
C27 0.024(4) 0.022(4) 0.030(4) 0.009(3) 0.003(3) 0.007(3)
C28 0.021(4) 0.026(4) 0.030(4) 0.011(3) 0.004(3) 0.004(3)
C29 0.025(4) 0.035(5) 0.026(4) 0.006(3) 0.006(3) 0.005(4)
C30 0.039(5) 0.044(6) 0.039(5) 0.009(4) 0.012(4) 0.009(5)
C31 0.028(5) 0.036(5) 0.032(4) 0.009(4) 0.006(3) 0.009(4)
C32 0.025(4) 0.021(4) 0.032(4) 0.007(3) 0.009(3) 0.006(3)
C33 0.027(4) 0.023(5) 0.047(5) 0.006(4) 0.014(4) -0.002(4)
C34 0.032(5) 0.031(5) 0.042(5) 0.011(4) 0.016(4) 0.004(4)
C35 0.044(5) 0.044(6) 0.029(4) 0.000(4) 0.014(4) 0.017(4)
C36 0.033(5) 0.035(5) 0.036(5) 0.011(4) 0.015(4) 0.005(4)
C37 0.028(4) 0.024(4) 0.034(4) 0.016(3) 0.009(3) 0.006(3)
C38 0.017(4) 0.020(4) 0.041(5) 0.006(3) 0.010(3) 0.004(3)

loop_
_atom_type_symbol
_atom_type_description
_atom_type_scat_dispersion_real
_atom_type_scat_dispersion_imag
_atom_type_scat_source
C C 0.0033 0.0016 'International Tables Vol C Tables 4.2.6.8 and 6.1.1.4'
H H 0.0000 0.0000 'International Tables Vol C Tables 4.2.6.8 and 6.1.1.4'
N N 0.0061 0.0033 'International Tables Vol C Tables 4.2.6.8 and 6.1.1.4'
O O 0.0106 0.0060 'International Tables Vol C Tables 4.2.6.8 and 6.1.1.4'
Zn Zn 0.2839 1.4301 'International Tables Vol C Tables 4.2.6.8 and 6.1.1.4'

loop_
_geom_angle_atom_site_label_1
_geom_angle_atom_site_label_2
_geom_angle_atom_site_label_3
_geom_angle
_geom_angle_site_symmetry_1
_geom_angle_site_symmetry_3
_geom_angle_publ_flag
O12 Zn O5 87.0(2) . . ?
O12 Zn N3 95.2(2) . . ?
O5 Zn N3 103.4(2) . . ?
O12 Zn O8 83.1(2) . 2_776 ?
O5 Zn O8 161.5(2) . 2_776 ?
N3 Zn O8 93.1(2) . 2_776 ?
O12 Zn N1 160.0(2) . . ?
O5 Zn N1 91.9(2) . . ?
N3 Zn N1 104.5(2) . . ?
O8 Zn N1 92.0(2) 2_776 . ?
C25 O5 Zn 121.1(5) . . ?
C38 O8 Zn 132.4(5) . 2_776 ?
C31 O10 C30 123.6(7) . . ?
Zn O12 H12B 111.5 . . ?
Zn O12 H12C 111.8 . . ?
H12B O12 H12C 109.5 . . ?
C1 N1 C5 116.7(7) . . ?
C1 N1 Zn 122.8(5) . . ?
C5 N1 Zn 120.5(5) . . ?
C6 N2 C8 123.6(6) . . ?
C6 N2 C2 117.8(6) . . ?
C8 N2 C2 118.1(6) . . ?
C17 N3 C13 117.2(6) . . ?
C17 N3 Zn 124.2(5) . . ?
C13 N3 Zn 118.6(5) . . ?
C24 N4 C18 125.2(7) . . ?
C24 N4 C16 116.2(6) . . ?
C18 N4 C16 118.5(6) . . ?
N1 C1 C2 124.0(8) . . ?
N1 C1 H1A 118.0 . . ?
C2 C1 H1A 118.0 . . ?
C1 C2 C3 117.5(7) . . ?
C1 C2 N2 122.1(7) . . ?
C3 C2 N2 120.5(7) . . ?
C4 C3 C2 119.9(8) . . ?
C4 C3 H3A 120.1 . . ?
C2 C3 H3A 120.1 . . ?
C5 C4 C3 118.0(8) . . ?
C5 C4 H4A 121.0 . . ?
C3 C4 H4A 121.0 . . ?
N1 C5 C4 123.9(8) . . ?
N1 C5 H5A 118.1 . . ?
C4 C5 H5A 118.1 . . ?
O1 C6 N2 119.8(7) . . ?
O1 C6 C7 123.1(8) . . ?
N2 C6 C7 117.1(6) . . ?
C9 C7 C12 119.0(7) . 2_566 ?
C9 C7 C6 120.6(7) . . ?
C12 C7 C6 120.4(7) 2_566 . ?
O2 C8 N2 119.4(7) . . ?
O2 C8 C11 123.2(7) . 2_566 ?
N2 C8 C11 117.3(7) . 2_566 ?
C7 C9 C10 122.1(7) . . ?
C7 C9 H9A 119.0 . . ?
C10 C9 H9A 119.0 . . ?
C11 C10 C9 120.1(7) . . ?
C11 C10 H10A 119.9 . . ?
C9 C10 H10A 119.9 . . ?
C10 C11 C12 119.7(7) . . ?
C10 C11 C8 119.9(7) . 2_566 ?
C12 C11 C8 120.4(7) . 2_566 ?
C11 C12 C7 120.9(7) . 2_566 ?
C11 C12 C12 120.6(8) . 2_566 ?
C7 C12 C12 118.5(9) 2_566 2_566 ?
N3 C13 C14 121.9(7) . . ?
N3 C13 H13A 119.1 . . ?
C14 C13 H13A 119.1 . . ?
C15 C14 C13 120.7(8) . . ?
C15 C14 H14A 119.6 . . ?
C13 C14 H14A 119.6 . . ?
C14 C15 C16 117.9(8) . . ?
C14 C15 H15A 121.0 . . ?
C16 C15 H15A 121.0 . . ?
C17 C16 C15 119.0(7) . . ?
C17 C16 N4 118.7(7) . . ?
C15 C16 N4 122.3(7) . . ?
N3 C17 C16 123.3(7) . . ?
N3 C17 H17A 118.4 . . ?
C16 C17 H17A 118.4 . . ?
O3 C18 N4 120.7(7) . . ?
O3 C18 C19 123.2(7) . . ?
N4 C18 C19 116.1(7) . . ?
C20 C19 C21 120.6(7) . . ?
C20 C19 C18 119.6(7) . . ?
C21 C19 C18 119.8(7) . . ?
C19 C20 C23 119.9(7) . 2_667 ?
C19 C20 H20A 120.0 . . ?
C23 C20 H20A 120.0 2_667 . ?
C22 C21 C21 119.8(9) . 2_667 ?
C22 C21 C19 121.0(7) . . ?
C21 C21 C19 119.1(8) 2_667 . ?
C23 C22 C21 119.4(7) . . ?
C23 C22 C24 120.4(7) . . ?
C21 C22 C24 120.2(7) . . ?
C22 C23 C20 121.0(7) . 2_667 ?
C22 C23 H23A 119.5 . . ?
C20 C23 H23A 119.5 2_667 . ?
O4 C24 N4 119.8(8) . . ?
O4 C24 C22 123.1(8) . . ?
N4 C24 C22 117.1(7) . . ?
O6 C25 O5 126.8(7) . . ?
O6 C25 C26 116.5(7) . . ?
O5 C25 C26 116.6(7) . . ?
C34 C26 C27 119.3(7) . . ?
C34 C26 C25 116.2(7) . . ?
C27 C26 C25 124.0(6) . . ?
C28 C27 C26 117.6(6) . . ?
C28 C27 C37 117.1(7) . . ?
C26 C27 C37 125.3(7) . . ?
C29 C28 C32 119.1(7) . . ?
C29 C28 C27 120.9(7) . . ?
C32 C28 C27 120.1(7) . . ?
C35 C29 C28 120.1(7) . . ?
C35 C29 C30 119.0(7) . . ?
C28 C29 C30 120.8(7) . . ?
O11 C30 O10 119.3(8) . . ?
O11 C30 C29 123.4(8) . . ?
O10 C30 C29 117.3(7) . . ?
O9 C31 O10 118.1(7) . . ?
O9 C31 C32 123.4(7) . . ?
O10 C31 C32 118.4(7) . . ?
C33 C32 C28 120.8(7) . . ?
C33 C32 C31 118.9(7) . . ?
C28 C32 C31 120.2(7) . . ?
C32 C33 C34 119.3(7) . . ?
C32 C33 H33A 120.3 . . ?
C34 C33 H33A 120.3 . . ?
C26 C34 C33 122.9(8) . . ?
C26 C34 H34A 118.6 . . ?
C33 C34 H34A 118.6 . . ?
C29 C35 C36 119.8(7) . . ?
C29 C35 H35A 120.1 . . ?
C36 C35 H35A 120.1 . . ?
C37 C36 C35 122.7(7) . . ?
C37 C36 H36A 118.7 . . ?
C35 C36 H36A 118.7 . . ?
C36 C37 C27 119.4(7) . . ?
C36 C37 C38 116.7(7) . . ?
C27 C37 C38 123.5(7) . . ?
O7 C38 O8 127.9(7) . . ?
O7 C38 C37 116.6(6) . . ?
O8 C38 C37 115.1(7) . . ?
O14 C39 C39 124(2) . 2_655 ?
O14 C39 O13 135.7(19) . . ?
C39 C39 O13 99.9(18) 2_655 . ?
C39 O13 H13B 109.5 . . ?

loop_
_geom_bond_atom_site_label_1
_geom_bond_atom_site_label_2
_geom_bond_distance
_geom_bond_site_symmetry_2
_geom_bond_publ_flag
Zn O12 2.029(5) . ?
Zn O5 2.063(5) . ?
Zn N3 2.084(6) . ?
Zn O8 2.084(6) 2_776 ?
Zn N1 2.119(6) . ?
O1 C6 1.216(9) . ?
O2 C8 1.211(9) . ?
O3 C18 1.197(9) . ?
O4 C24 1.212(10) . ?
O5 C25 1.267(9) . ?
O6 C25 1.246(9) . ?
O7 C38 1.247(9) . ?
O8 C38 1.264(9) . ?
O9 C31 1.211(9) . ?
O10 C31 1.384(10) . ?
O10 C30 1.405(10) . ?
O11 C30 1.204(10) . ?
O12 H12B 0.8500 . ?
O12 H12C 0.8500 . ?
N1 C1 1.333(10) . ?
N1 C5 1.352(10) . ?
N2 C6 1.409(10) . ?
N2 C8 1.416(9) . ?
N2 C2 1.448(10) . ?
N3 C17 1.341(9) . ?
N3 C13 1.362(10) . ?
N4 C24 1.401(10) . ?
N4 C18 1.405(10) . ?
N4 C16 1.440(9) . ?
C1 C2 1.385(11) . ?
C1 H1A 0.9300 . ?
C2 C3 1.393(11) . ?
C3 C4 1.377(12) . ?
C3 H3A 0.9300 . ?
C4 C5 1.374(12) . ?
C4 H4A 0.9300 . ?
C5 H5A 0.9300 . ?
C6 C7 1.473(11) . ?
C7 C9 1.385(11) . ?
C7 C12 1.417(10) 2_566 ?
C8 C11 1.479(10) 2_566 ?
C9 C10 1.389(11) . ?
C9 H9A 0.9300 . ?
C10 C11 1.383(10) . ?
C10 H10A 0.9300 . ?
C11 C12 1.395(10) . ?
C12 C12 1.431(15) 2_566 ?
C13 C14 1.377(11) . ?
C13 H13A 0.9300 . ?
C14 C15 1.370(11) . ?
C14 H14A 0.9300 . ?
C15 C16 1.387(12) . ?
C15 H15A 0.9300 . ?
C16 C17 1.385(11) . ?
C17 H17A 0.9300 . ?
C18 C19 1.490(10) . ?
C19 C20 1.364(10) . ?
C19 C21 1.421(10) . ?
C20 C23 1.411(11) 2_667 ?
C20 H20A 0.9300 . ?
C21 C22 1.403(10) . ?
C21 C21 1.418(14) 2_667 ?
C22 C23 1.389(11) . ?
C22 C24 1.468(11) . ?
C23 H23A 0.9300 . ?
C25 C26 1.532(10) . ?
C26 C34 1.374(10) . ?
C26 C27 1.436(10) . ?
C27 C28 1.429(10) . ?
C27 C37 1.451(10) . ?
C28 C29 1.420(10) . ?
C28 C32 1.421(10) . ?
C29 C35 1.373(11) . ?
C29 C30 1.478(12) . ?
C31 C32 1.474(11) . ?
C32 C33 1.363(11) . ?
C33 C34 1.392(11) . ?
C33 H33A 0.9300 . ?
C34 H34A 0.9300 . ?
C35 C36 1.394(11) . ?
C35 H35A 0.9300 . ?
C36 C37 1.376(11) . ?
C36 H36A 0.9300 . ?
C37 C38 1.507(11) . ?
C39 O14 1.330(10) . ?
C39 C39 1.39(2) 2_655 ?
C39 O13 1.47(2) . ?
O13 H13B 0.8500 . ?

loop_
_geom_torsion_atom_site_label_1
_geom_torsion_atom_site_label_2
_geom_torsion_atom_site_label_3
_geom_torsion_atom_site_label_4
_geom_torsion
_geom_torsion_site_symmetry_1
_geom_torsion_site_symmetry_2
_geom_torsion_site_symmetry_3
_geom_torsion_site_symmetry_4
_geom_torsion_publ_flag
C5 N1 C1 C2 -0.5(11) . . . . ?
Zn N1 C1 C2 -179.0(6) . . . . ?
N1 C1 C2 C3 0.8(12) . . . . ?
N1 C1 C2 N2 179.7(7) . . . . ?
C6 N2 C2 C1 -58.7(10) . . . . ?
C8 N2 C2 C1 129.0(8) . . . . ?
C6 N2 C2 C3 120.2(8) . . . . ?
C8 N2 C2 C3 -52.1(10) . . . . ?
C1 C2 C3 C4 -0.9(12) . . . . ?
N2 C2 C3 C4 -179.8(7) . . . . ?
C2 C3 C4 C5 0.6(13) . . . . ?
C1 N1 C5 C4 0.1(12) . . . . ?
Zn N1 C5 C4 178.7(7) . . . . ?
C3 C4 C5 N1 -0.2(14) . . . . ?
C8 N2 C6 O1 174.7(8) . . . . ?
C2 N2 C6 O1 2.9(11) . . . . ?
C8 N2 C6 C7 -7.4(11) . . . . ?
C2 N2 C6 C7 -179.2(7) . . . . ?
O1 C6 C7 C9 3.3(13) . . . . ?
N2 C6 C7 C9 -174.5(7) . . . . ?
O1 C6 C7 C12 -175.2(8) . . . 2_566 ?
N2 C6 C7 C12 7.0(11) . . . 2_566 ?
C6 N2 C8 O2 179.9(7) . . . . ?
C2 N2 C8 O2 -8.3(10) . . . . ?
C6 N2 C8 C11 3.0(10) . . . 2_566 ?
C2 N2 C8 C11 174.7(6) . . . 2_566 ?
C12 C7 C9 C10 -0.3(13) 2_566 . . . ?
C6 C7 C9 C10 -178.8(8) . . . . ?
C7 C9 C10 C11 0.9(13) . . . . ?
C9 C10 C11 C12 -1.6(12) . . . . ?
C9 C10 C11 C8 176.5(7) . . . 2_566 ?
C10 C11 C12 C7 -179.4(7) . . . 2_566 ?
C8 C11 C12 C7 2.4(11) 2_566 . . 2_566 ?
C10 C11 C12 C12 1.8(13) . . . 2_566 ?
C8 C11 C12 C12 -176.4(8) 2_566 . . 2_566 ?
C17 N3 C13 C14 -1.1(12) . . . . ?
Zn N3 C13 C14 -179.3(7) . . . . ?
N3 C13 C14 C15 2.3(14) . . . . ?
C13 C14 C15 C16 -1.7(14) . . . . ?
C14 C15 C16 C17 0.0(13) . . . . ?
C14 C15 C16 N4 178.8(8) . . . . ?
C24 N4 C16 C17 67.6(10) . . . . ?
C18 N4 C16 C17 -108.6(9) . . . . ?
C24 N4 C16 C15 -111.2(9) . . . . ?
C18 N4 C16 C15 72.6(11) . . . . ?
C13 N3 C17 C16 -0.7(12) . . . . ?
Zn N3 C17 C16 177.5(6) . . . . ?
C15 C16 C17 N3 1.2(13) . . . . ?
N4 C16 C17 N3 -177.6(7) . . . . ?
C24 N4 C18 O3 179.4(8) . . . . ?
C16 N4 C18 O3 -4.7(12) . . . . ?
C24 N4 C18 C19 -2.2(12) . . . . ?
C16 N4 C18 C19 173.6(7) . . . . ?
O3 C18 C19 C20 -3.4(13) . . . . ?
N4 C18 C19 C20 178.3(7) . . . . ?
O3 C18 C19 C21 174.3(8) . . . . ?
N4 C18 C19 C21 -4.0(11) . . . . ?
C21 C19 C20 C23 -3.5(12) . . . 2_667 ?
C18 C19 C20 C23 174.2(8) . . . 2_667 ?
C20 C19 C21 C22 -177.8(8) . . . . ?
C18 C19 C21 C22 4.6(11) . . . . ?
C20 C19 C21 C21 3.1(13) . . . 2_667 ?
C18 C19 C21 C21 -174.5(8) . . . 2_667 ?
C21 C21 C22 C23 1.0(13) 2_667 . . . ?
C19 C21 C22 C23 -178.1(7) . . . . ?
C21 C21 C22 C24 -179.9(9) 2_667 . . . ?
C19 C21 C22 C24 1.0(11) . . . . ?
C21 C22 C23 C20 -0.7(13) . . . 2_667 ?
C24 C22 C23 C20 -179.8(8) . . . 2_667 ?
C18 N4 C24 O4 -171.8(9) . . . . ?
C16 N4 C24 O4 12.2(13) . . . . ?
C18 N4 C24 C22 7.6(12) . . . . ?
C16 N4 C24 C22 -168.4(7) . . . . ?
C23 C22 C24 O4 -8.4(15) . . . . ?
C21 C22 C24 O4 172.6(10) . . . . ?
C23 C22 C24 N4 172.2(8) . . . . ?
C21 C22 C24 N4 -6.8(12) . . . . ?
Zn O5 C25 O6 -14.4(10) . . . . ?
Zn O5 C25 C26 170.7(4) . . . . ?
O6 C25 C26 C34 -123.4(8) . . . . ?
O5 C25 C26 C34 52.1(10) . . . . ?
O6 C25 C26 C27 48.4(10) . . . . ?
O5 C25 C26 C27 -136.1(7) . . . . ?
C34 C26 C27 C28 2.8(11) . . . . ?
C25 C26 C27 C28 -168.7(7) . . . . ?
C34 C26 C27 C37 -177.7(7) . . . . ?
C25 C26 C27 C37 10.8(12) . . . . ?
C26 C27 C28 C29 178.8(7) . . . . ?
C37 C27 C28 C29 -0.7(10) . . . . ?
C26 C27 C28 C32 -0.2(10) . . . . ?
C37 C27 C28 C32 -179.7(7) . . . . ?
C32 C28 C29 C35 177.4(7) . . . . ?
C27 C28 C29 C35 -1.6(11) . . . . ?
C32 C28 C29 C30 -3.4(11) . . . . ?
C27 C28 C29 C30 177.6(7) . . . . ?
C31 O10 C30 O11 179.3(8) . . . . ?
C31 O10 C30 C29 -1.9(12) . . . . ?
C35 C29 C30 O11 3.9(13) . . . . ?
C28 C29 C30 O11 -175.3(9) . . . . ?
C35 C29 C30 O10 -174.8(7) . . . . ?
C28 C29 C30 O10 6.0(11) . . . . ?
C30 O10 C31 O9 175.3(8) . . . . ?
C30 O10 C31 C32 -4.4(11) . . . . ?
C29 C28 C32 C33 179.2(7) . . . . ?
C27 C28 C32 C33 -1.8(11) . . . . ?
C29 C28 C32 C31 -3.1(11) . . . . ?
C27 C28 C32 C31 175.9(7) . . . . ?
O9 C31 C32 C33 5.1(12) . . . . ?
O10 C31 C32 C33 -175.2(7) . . . . ?
O9 C31 C32 C28 -172.6(8) . . . . ?
O10 C31 C32 C28 7.1(11) . . . . ?
C28 C32 C33 C34 1.2(12) . . . . ?
C31 C32 C33 C34 -176.6(7) . . . . ?
C27 C26 C34 C33 -3.6(12) . . . . ?
C25 C26 C34 C33 168.5(7) . . . . ?
C32 C33 C34 C26 1.6(13) . . . . ?
C28 C29 C35 C36 1.8(12) . . . . ?
C30 C29 C35 C36 -177.4(8) . . . . ?
C29 C35 C36 C37 0.4(13) . . . . ?
C35 C36 C37 C27 -2.8(12) . . . . ?
C35 C36 C37 C38 170.1(7) . . . . ?
C28 C27 C37 C36 2.8(10) . . . . ?
C26 C27 C37 C36 -176.6(7) . . . . ?
C28 C27 C37 C38 -169.5(7) . . . . ?
C26 C27 C37 C38 11.0(11) . . . . ?
Zn O8 C38 O7 -20.6(12) 2_776 . . . ?
Zn O8 C38 C37 166.7(5) 2_776 . . . ?
C36 C37 C38 O7 -123.6(8) . . . . ?
C27 C37 C38 O7 48.9(10) . . . . ?
C36 C37 C38 O8 50.0(10) . . . . ?
C27 C37 C38 O8 -137.5(7) . . . . ?
